data_7051997
loop_
_publ_author_name
'Billing, David G.'
'Lemmerer, Andreas'

_publ_section_title
;
 Synthesis, characterization and phase transitions of the
 inorganic--organic layered perovskite-type hybrids [(CnH2n+1NH3)2PbI4]
 (n = 12, 14, 16 and 18)
;
_journal_issue 10
_journal_name_full 'New Journal of Chemistry'
_journal_page_first 1736
_journal_paper_doi 10.1039/b805417g
_journal_volume 32
_journal_year 2008
_chemical_formula_moiety '2(C18 H40 N), I4 Pb'
_chemical_formula_sum 'C36 H80 I4 N2 Pb'
_chemical_formula_weight 1255.81
_chemical_name_systematic
;
bis(octadecylammonium)tetraiodoplumbate(II)
;
_space_group_IT_number 14
_symmetry_cell_setting monoclinic
_symmetry_space_group_name_Hall '-P 2yab'
_symmetry_space_group_name_H-M 'P 1 21/a 1'
_atom_sites_solution_hydrogens geom
_atom_sites_solution_primary direct
_atom_sites_solution_secondary difmap
_audit_conform_dict_location ftp://ftp.iucr.org/pub/cif_core.dic
_audit_conform_dict_name cif_core.dic
_audit_conform_dict_version 2.3
_audit_creation_date 2007-08-31T15:02:30-00:00
_audit_creation_method 'WinGX routine CIF_UPDATE'
_cell_angle_alpha 90
_cell_angle_beta 91.586(8)
_cell_angle_gamma 90
_cell_formula_units_Z 2
_cell_length_a 8.6917(9)
_cell_length_b 9.0456(10)
_cell_length_c 31.424(4)
_cell_measurement_reflns_used 4128
_cell_measurement_temperature 348(2)
_cell_measurement_theta_max 20.74
_cell_measurement_theta_min 2.98
_cell_volume 2469.7(5)
_computing_cell_refinement 'SAINT-Plus (Bruker, 2004)'
_computing_data_collection 'APEX2 (Bruker, 2005)'
_computing_data_reduction 'SAINT-Plus and XPREP (Bruker 2004)'
_computing_molecular_graphics
;
Ortep-3 for Windows (Farrugia, 1997) and DIAMOND (Brandenburg, 1999)
;
_computing_publication_material
;
WinGX publication routines (Farrugia, 1999) and PLATON (Spek, 2002)
;
_computing_structure_refinement 'SHELXL-97 (Sheldrick, 1997)'
_computing_structure_solution 'SHELXS-97 (Sheldrick, 1997a)'
_diffrn_ambient_temperature 348(2)
_diffrn_measured_fraction_theta_full 0.999
_diffrn_measured_fraction_theta_max 0.999
_diffrn_measurement_device_type 'Bruker APEX II CCD area detector'
_diffrn_measurement_method '\w scans'
_diffrn_radiation_monochromator graphite
_diffrn_radiation_type MoK\a
_diffrn_radiation_wavelength 0.71073
_diffrn_reflns_av_R_equivalents 0.0646
_diffrn_reflns_av_unetI/netI 0.0571
_diffrn_reflns_limit_h_max 10
_diffrn_reflns_limit_h_min -10
_diffrn_reflns_limit_k_max 9
_diffrn_reflns_limit_k_min -10
_diffrn_reflns_limit_l_max 36
_diffrn_reflns_limit_l_min -38
_diffrn_reflns_number 21316
_diffrn_reflns_theta_full 25.5
_diffrn_reflns_theta_max 25.5
_diffrn_reflns_theta_min 1.3
_diffrn_standards_number 0
_exptl_absorpt_coefficient_mu 5.938
_exptl_absorpt_correction_T_max 0.9413
_exptl_absorpt_correction_T_min 0.2905
_exptl_absorpt_correction_type integration
_exptl_absorpt_process_details 'Bruker XPREP (Bruker, 2004)'
_exptl_crystal_colour 'ORANGE REDDISH'
_exptl_crystal_density_diffrn 1.689
_exptl_crystal_density_meas 0
_exptl_crystal_density_method 'not measured'
_exptl_crystal_description plate
_exptl_crystal_F_000 1208
_exptl_crystal_size_max 0.4
_exptl_crystal_size_mid 0.12
_exptl_crystal_size_min 0.01
_refine_diff_density_max 0.943
_refine_diff_density_min -0.572
_refine_diff_density_rms 0.113
_refine_ls_extinction_method none
_refine_ls_goodness_of_fit_ref 0.895
_refine_ls_hydrogen_treatment constr
_refine_ls_matrix_type full
_refine_ls_number_parameters 196
_refine_ls_number_reflns 4594
_refine_ls_number_restraints 177
_refine_ls_restrained_S_all 0.916
_refine_ls_R_factor_all 0.0835
_refine_ls_R_factor_gt 0.0412
_refine_ls_shift/su_max 0.001
_refine_ls_shift/su_mean 0
_refine_ls_structure_factor_coef Fsqd
_refine_ls_weighting_details 'calc w=1/[\s^2^(Fo^2^)+(0.0571P)^2^+0.0000P] where P=(Fo^2^+2Fc^2^)/3'
_refine_ls_weighting_scheme calc
_refine_ls_wR_factor_gt 0.0952
_refine_ls_wR_factor_ref 0.1085
_reflns_number_gt 2621
_reflns_number_total 4594
_reflns_threshold_expression >2sigma(I)
_cod_data_source_file b805417g.txt
_cod_data_source_block 4b
_cod_depositor_comments
;
The following automatic conversions were performed:
'_symmetry_cell_setting' value 'Monoclinic' changed to 'monoclinic'
according to '/home/saulius/struct/CIF-dictionaries/cif_core.dic'
dictionary named 'cif_core.dic' version 2.4.1 from 2010-06-29.

Automatic conversion script
Id: cif_fix_enum 1527 2010-12-29 10:47:43Z saulius 
;
_cod_original_sg_symbol_H-M P2(1)/a
_cod_database_code 7051997

loop_
_symmetry_equiv_pos_as_xyz
'x, y, z'
'-x+1/2, y+1/2, -z'
'-x, -y, -z'
'x-1/2, -y-1/2, z'

loop_
_atom_site_label
_atom_site_type_symbol
_atom_site_fract_x
_atom_site_fract_y
_atom_site_fract_z
_atom_site_U_iso_or_equiv
_atom_site_adp_type
_atom_site_occupancy
_atom_site_symmetry_multiplicity
_atom_site_calc_flag
_atom_site_refinement_flags
_atom_site_disorder_assembly
_atom_site_disorder_group
C1 C 0.952(2) 0.474(2) 0.8977(6) 0.265(6) Uani 1 1 d DU . .
H1E H 0.847 0.5078 0.9006 0.318 Uiso 1 1 calc R . .
H1D H 0.9604 0.3755 0.9094 0.318 Uiso 1 1 calc R . .
C2 C 0.990(2) 0.471(2) 0.8529(6) 0.274(5) Uani 1 1 d DU . .
H2A H 1.0957 0.4399 0.8504 0.329 Uiso 1 1 calc R . .
H2B H 0.9811 0.5708 0.8415 0.329 Uiso 1 1 calc R . .
C3 C 0.885(2) 0.368(2) 0.8260(5) 0.279(5) Uani 1 1 d DU . .
H3A H 0.904 0.2648 0.8331 0.334 Uiso 1 1 calc R . .
H3B H 0.7771 0.3898 0.8299 0.334 Uiso 1 1 calc R . .
C4 C 0.931(2) 0.401(3) 0.7815(5) 0.273(5) Uani 1 1 d DU . .
H4A H 0.9401 0.5075 0.779 0.327 Uiso 1 1 calc R . .
H4B H 1.0337 0.3606 0.7781 0.327 Uiso 1 1 calc R . .
C5 C 0.834(2) 0.349(2) 0.7450(5) 0.265(5) Uani 1 1 d DU . .
H5A H 0.8286 0.2416 0.7464 0.318 Uiso 1 1 calc R . .
H5B H 0.7305 0.386 0.7485 0.318 Uiso 1 1 calc R . .
C6 C 0.883(2) 0.390(2) 0.7021(5) 0.267(5) Uani 1 1 d DU . .
H6A H 0.9881 0.355 0.6995 0.32 Uiso 1 1 calc R . .
H6B H 0.8871 0.497 0.7012 0.32 Uiso 1 1 calc R . .
C7 C 0.796(2) 0.341(2) 0.6635(5) 0.263(5) Uani 1 1 d DU . .
H7A H 0.7998 0.2334 0.6629 0.315 Uiso 1 1 calc R . .
H7B H 0.6894 0.3683 0.6669 0.315 Uiso 1 1 calc R . .
C8 C 0.842(2) 0.394(3) 0.6215(5) 0.267(5) Uani 1 1 d DU . .
H8A H 0.9496 0.3671 0.6182 0.32 Uiso 1 1 calc R . .
H8B H 0.8378 0.501 0.622 0.32 Uiso 1 1 calc R . .
C9 C 0.757(2) 0.344(2) 0.5831(6) 0.266(5) Uani 1 1 d DU . .
H9A H 0.7626 0.2365 0.5823 0.32 Uiso 1 1 calc R . .
H9B H 0.6496 0.3695 0.5864 0.32 Uiso 1 1 calc R . .
C10 C 0.804(2) 0.399(3) 0.5419(5) 0.271(5) Uani 1 1 d DU . .
H10A H 0.9113 0.374 0.5383 0.325 Uiso 1 1 calc R . .
H10B H 0.7961 0.5059 0.5421 0.325 Uiso 1 1 calc R . .
C11 C 0.715(2) 0.342(3) 0.5047(6) 0.272(5) Uani 1 1 d DU . .
H11A H 0.7219 0.2353 0.5047 0.326 Uiso 1 1 calc R . .
H11B H 0.6072 0.3676 0.5083 0.326 Uiso 1 1 calc R . .
C12 C 0.761(2) 0.396(3) 0.4630(5) 0.274(5) Uani 1 1 d DU . .
H12A H 0.8673 0.3681 0.4594 0.328 Uiso 1 1 calc R . .
H12B H 0.7576 0.5035 0.4637 0.328 Uiso 1 1 calc R . .
C13 C 0.671(2) 0.347(3) 0.4248(5) 0.274(5) Uani 1 1 d DU . .
H13A H 0.6677 0.2398 0.4252 0.328 Uiso 1 1 calc R . .
H13B H 0.5666 0.3821 0.4274 0.328 Uiso 1 1 calc R . .
C14 C 0.725(2) 0.393(3) 0.3830(6) 0.275(5) Uani 1 1 d DU . .
H14A H 0.8271 0.3513 0.3795 0.33 Uiso 1 1 calc R . .
H14B H 0.7364 0.4995 0.3832 0.33 Uiso 1 1 calc R . .
C15 C 0.629(2) 0.352(3) 0.3452(6) 0.281(5) Uani 1 1 d DU . .
H15A H 0.6126 0.2462 0.3458 0.337 Uiso 1 1 calc R . .
H15B H 0.5298 0.3994 0.3476 0.337 Uiso 1 1 calc R . .
C16 C 0.692(2) 0.392(3) 0.3037(6) 0.289(6) Uani 1 1 d DU . .
H16A H 0.7878 0.3388 0.3 0.347 Uiso 1 1 calc R . .
H16B H 0.7142 0.4966 0.3033 0.347 Uiso 1 1 calc R . .
C17 C 0.583(2) 0.355(3) 0.2678(6) 0.299(6) Uani 1 1 d DU . .
H17A H 0.5603 0.2501 0.2684 0.359 Uiso 1 1 calc R . .
H17B H 0.4872 0.408 0.2716 0.359 Uiso 1 1 calc R . .
C18 C 0.643(3) 0.393(3) 0.2262(6) 0.320(8) Uani 1 1 d DU . .
H18A H 0.6041 0.3246 0.2052 0.48 Uiso 1 1 calc R . .
H18B H 0.7537 0.3878 0.2275 0.48 Uiso 1 1 calc R . .
H18C H 0.6119 0.4915 0.2186 0.48 Uiso 1 1 calc R . .
N1 N 1.0549(14) 0.5719(13) 0.9209(4) 0.199(4) Uani 1 1 d DU . .
H1A H 1.0243 0.5805 0.9475 0.299 Uiso 1 1 calc R . .
H1B H 1.0542 0.6604 0.9085 0.299 Uiso 1 1 calc R . .
H1C H 1.1499 0.535 0.9209 0.299 Uiso 1 1 calc R . .
I1 I 0.98040(10) 0.95374(9) 0.89953(2) 0.1177(3) Uani 1 1 d . . .
I2 I 0.70559(6) 1.20925(7) 0.99195(2) 0.1050(3) Uani 1 1 d . . .
Pb1 Pb 1 1 1 0.06723(18) Uani 1 2 d S . .

loop_
_atom_site_aniso_label
_atom_site_aniso_U_11
_atom_site_aniso_U_22
_atom_site_aniso_U_33
_atom_site_aniso_U_23
_atom_site_aniso_U_13
_atom_site_aniso_U_12
C1 0.184(11) 0.254(12) 0.357(11) 0.009(12) -0.005(11) -0.030(9)
C2 0.202(11) 0.258(12) 0.363(10) -0.028(12) 0.005(11) -0.039(9)
C3 0.210(11) 0.239(11) 0.388(10) -0.034(12) 0.018(11) -0.049(9)
C4 0.211(11) 0.222(11) 0.385(10) -0.050(12) 0.021(10) -0.061(10)
C5 0.199(11) 0.207(10) 0.390(10) -0.037(11) 0.021(10) -0.074(9)
C6 0.203(11) 0.206(10) 0.392(10) -0.039(11) 0.027(10) -0.072(10)
C7 0.195(11) 0.202(10) 0.392(10) -0.027(11) 0.027(10) -0.081(9)
C8 0.199(11) 0.205(11) 0.396(10) -0.021(11) 0.033(10) -0.078(10)
C9 0.192(11) 0.213(11) 0.396(10) -0.009(11) 0.030(10) -0.079(9)
C10 0.196(11) 0.219(11) 0.400(10) -0.007(12) 0.036(10) -0.078(9)
C11 0.195(11) 0.222(11) 0.400(10) 0.002(12) 0.031(10) -0.080(9)
C12 0.196(11) 0.225(11) 0.402(10) 0.001(12) 0.036(11) -0.072(10)
C13 0.192(11) 0.228(12) 0.402(10) 0.002(13) 0.035(10) -0.067(10)
C14 0.190(12) 0.234(12) 0.403(10) -0.003(13) 0.042(11) -0.062(10)
C15 0.197(12) 0.246(12) 0.402(10) 0.000(14) 0.038(11) -0.056(11)
C16 0.207(13) 0.258(12) 0.403(10) -0.001(15) 0.045(11) -0.049(12)
C17 0.220(14) 0.279(14) 0.400(11) 0.002(16) 0.044(12) -0.048(13)
C18 0.247(18) 0.32(2) 0.392(11) -0.04(2) 0.078(14) -0.025(18)
N1 0.165(10) 0.131(9) 0.301(11) 0.042(8) -0.003(9) 0.032(7)
I1 0.1356(6) 0.1181(6) 0.0995(6) 0.0013(4) 0.0045(5) 0.0010(5)
I2 0.0715(4) 0.0734(4) 0.1694(7) -0.0151(4) -0.0092(4) 0.0341(3)
Pb1 0.0470(2) 0.0446(2) 0.1101(4) -0.0031(2) 0.0029(2) -0.00010(18)

loop_
_atom_type_symbol
_atom_type_description
_atom_type_scat_dispersion_real
_atom_type_scat_dispersion_imag
_atom_type_scat_source
C C 0.0033 0.0016 'International Tables Vol C Tables 4.2.6.8 and 6.1.1.4'
H H 0 0 'International Tables Vol C Tables 4.2.6.8 and 6.1.1.4'
N N 0.0061 0.0033 'International Tables Vol C Tables 4.2.6.8 and 6.1.1.4'
I I -0.4742 1.8119 'International Tables Vol C Tables 4.2.6.8 and 6.1.1.4'
Pb Pb -3.3944 10.1111 'International Tables Vol C Tables 4.2.6.8 and 6.1.1.4'

loop_
_exptl_crystal_face_index_h
_exptl_crystal_face_index_k
_exptl_crystal_face_index_l
_exptl_crystal_face_perp_dist
1 0 0 0.005
-1 0 0 0.005
0 -1 0 0.06
0 1 0 0.06
0 0 1 0.2
0 0 -1 0.2

loop_
_geom_angle_atom_site_label_1
_geom_angle_atom_site_label_2
_geom_angle_atom_site_label_3
_geom_angle
_geom_angle_site_symmetry_1
_geom_angle_site_symmetry_3
_geom_angle_publ_flag
N1 C1 C2 110.5(13) . . ?
N1 C1 H1E 109.6 . . ?
C2 C1 H1E 109.6 . . ?
N1 C1 H1D 109.6 . . ?
C2 C1 H1D 109.6 . . ?
H1E C1 H1D 108.1 . . ?
C1 C2 C3 113.5(15) . . ?
C1 C2 H2A 108.9 . . ?
C3 C2 H2A 108.9 . . ?
C1 C2 H2B 108.9 . . ?
C3 C2 H2B 108.9 . . ?
H2A C2 H2B 107.7 . . ?
C4 C3 C2 102.7(13) . . ?
C4 C3 H3A 111.2 . . ?
C2 C3 H3A 111.2 . . ?
C4 C3 H3B 111.2 . . ?
C2 C3 H3B 111.2 . . ?
H3A C3 H3B 109.1 . . ?
C5 C4 C3 119.7(15) . . ?
C5 C4 H4A 107.4 . . ?
C3 C4 H4A 107.4 . . ?
C5 C4 H4B 107.4 . . ?
C3 C4 H4B 107.4 . . ?
H4A C4 H4B 106.9 . . ?
C6 C5 C4 116.8(14) . . ?
C6 C5 H5A 108.1 . . ?
C4 C5 H5A 108.1 . . ?
C6 C5 H5B 108.1 . . ?
C4 C5 H5B 108.1 . . ?
H5A C5 H5B 107.3 . . ?
C5 C6 C7 121.2(14) . . ?
C5 C6 H6A 107 . . ?
C7 C6 H6A 107 . . ?
C5 C6 H6B 107 . . ?
C7 C6 H6B 107 . . ?
H6A C6 H6B 106.8 . . ?
C8 C7 C6 119.3(14) . . ?
C8 C7 H7A 107.5 . . ?
C6 C7 H7A 107.5 . . ?
C8 C7 H7B 107.5 . . ?
C6 C7 H7B 107.5 . . ?
H7A C7 H7B 107 . . ?
C7 C8 C9 119.3(14) . . ?
C7 C8 H8A 107.5 . . ?
C9 C8 H8A 107.5 . . ?
C7 C8 H8B 107.5 . . ?
C9 C8 H8B 107.5 . . ?
H8A C8 H8B 107 . . ?
C10 C9 C8 118.4(14) . . ?
C10 C9 H9A 107.7 . . ?
C8 C9 H9A 107.7 . . ?
C10 C9 H9B 107.7 . . ?
C8 C9 H9B 107.7 . . ?
H9A C9 H9B 107.1 . . ?
C9 C10 C11 115.5(15) . . ?
C9 C10 H10A 108.4 . . ?
C11 C10 H10A 108.4 . . ?
C9 C10 H10B 108.4 . . ?
C11 C10 H10B 108.4 . . ?
H10A C10 H10B 107.5 . . ?
C12 C11 C10 116.1(14) . . ?
C12 C11 H11A 108.3 . . ?
C10 C11 H11A 108.3 . . ?
C12 C11 H11B 108.3 . . ?
C10 C11 H11B 108.3 . . ?
H11A C11 H11B 107.4 . . ?
C11 C12 C13 118.3(14) . . ?
C11 C12 H12A 107.7 . . ?
C13 C12 H12A 107.7 . . ?
C11 C12 H12B 107.7 . . ?
C13 C12 H12B 107.7 . . ?
H12A C12 H12B 107.1 . . ?
C14 C13 C12 117.9(14) . . ?
C14 C13 H13A 107.8 . . ?
C12 C13 H13A 107.8 . . ?
C14 C13 H13B 107.8 . . ?
C12 C13 H13B 107.8 . . ?
H13A C13 H13B 107.2 . . ?
C13 C14 C15 117.5(14) . . ?
C13 C14 H14A 107.9 . . ?
C15 C14 H14A 107.9 . . ?
C13 C14 H14B 107.9 . . ?
C15 C14 H14B 107.9 . . ?
H14A C14 H14B 107.2 . . ?
C16 C15 C14 116.0(14) . . ?
C16 C15 H15A 108.3 . . ?
C14 C15 H15A 108.3 . . ?
C16 C15 H15B 108.3 . . ?
C14 C15 H15B 108.3 . . ?
H15A C15 H15B 107.4 . . ?
C15 C16 C17 112.0(15) . . ?
C15 C16 H16A 109.2 . . ?
C17 C16 H16A 109.2 . . ?
C15 C16 H16B 109.2 . . ?
C17 C16 H16B 109.2 . . ?
H16A C16 H16B 107.9 . . ?
C18 C17 C16 112.8(16) . . ?
C18 C17 H17A 109 . . ?
C16 C17 H17A 109 . . ?
C18 C17 H17B 109 . . ?
C16 C17 H17B 109 . . ?
H17A C17 H17B 107.8 . . ?
C17 C18 H18A 109.5 . . ?
C17 C18 H18B 109.5 . . ?
H18A C18 H18B 109.5 . . ?
C17 C18 H18C 109.5 . . ?
H18A C18 H18C 109.5 . . ?
H18B C18 H18C 109.5 . . ?
C1 N1 H1A 109.5 . . ?
C1 N1 H1B 109.5 . . ?
H1A N1 H1B 109.5 . . ?
C1 N1 H1C 109.5 . . ?
H1A N1 H1C 109.5 . . ?
H1B N1 H1C 109.5 . . ?
Pb1 I2 Pb1 158.83(2) . 2_657 ?
I1 Pb1 I1 180.0000(10) 3_777 . ?
I1 Pb1 I2 91.23(2) 3_777 . ?
I1 Pb1 I2 88.77(2) . . ?
I1 Pb1 I2 88.77(2) 3_777 3_777 ?
I1 Pb1 I2 91.23(2) . 3_777 ?
I2 Pb1 I2 180 . 3_777 ?
I1 Pb1 I2 87.46(2) 3_777 4_685 ?
I1 Pb1 I2 92.54(2) . 4_685 ?
I2 Pb1 I2 87.387(9) . 4_685 ?
I2 Pb1 I2 92.613(9) 3_777 4_685 ?
I1 Pb1 I2 92.54(2) 3_777 2_647 ?
I1 Pb1 I2 87.46(2) . 2_647 ?
I2 Pb1 I2 92.613(9) . 2_647 ?
I2 Pb1 I2 87.387(9) 3_777 2_647 ?
I2 Pb1 I2 180 4_685 2_647 ?

loop_
_geom_bond_atom_site_label_1
_geom_bond_atom_site_label_2
_geom_bond_distance
_geom_bond_site_symmetry_2
_geom_bond_publ_flag
C1 N1 1.439(9) . ?
C1 C2 1.453(13) . ?
C1 H1E 0.97 . ?
C1 H1D 0.97 . ?
C2 C3 1.543(13) . ?
C2 H2A 0.97 . ?
C2 H2B 0.97 . ?
C3 C4 1.496(13) . ?
C3 H3A 0.97 . ?
C3 H3B 0.97 . ?
C4 C5 1.485(12) . ?
C4 H4A 0.97 . ?
C4 H4B 0.97 . ?
C5 C6 1.473(13) . ?
C5 H5A 0.97 . ?
C5 H5B 0.97 . ?
C6 C7 1.481(12) . ?
C6 H6A 0.97 . ?
C6 H6B 0.97 . ?
C7 C8 1.471(12) . ?
C7 H7A 0.97 . ?
C7 H7B 0.97 . ?
C8 C9 1.472(12) . ?
C8 H8A 0.97 . ?
C8 H8B 0.97 . ?
C9 C10 1.459(13) . ?
C9 H9A 0.97 . ?
C9 H9B 0.97 . ?
C10 C11 1.476(13) . ?
C10 H10A 0.97 . ?
C10 H10B 0.97 . ?
C11 C12 1.465(12) . ?
C11 H11A 0.97 . ?
C11 H11B 0.97 . ?
C12 C13 1.482(13) . ?
C12 H12A 0.97 . ?
C12 H12B 0.97 . ?
C13 C14 1.467(12) . ?
C13 H13A 0.97 . ?
C13 H13B 0.97 . ?
C14 C15 1.478(13) . ?
C14 H14A 0.97 . ?
C14 H14B 0.97 . ?
C15 C16 1.470(13) . ?
C15 H15A 0.97 . ?
C15 H15B 0.97 . ?
C16 C17 1.491(13) . ?
C16 H16A 0.97 . ?
C16 H16B 0.97 . ?
C17 C18 1.462(13) . ?
C17 H17A 0.97 . ?
C17 H17B 0.97 . ?
C18 H18A 0.96 . ?
C18 H18B 0.96 . ?
C18 H18C 0.96 . ?
N1 H1A 0.89 . ?
N1 H1B 0.89 . ?
N1 H1C 0.89 . ?
I1 Pb1 3.1846(8) . ?
I2 Pb1 3.1873(6) . ?
I2 Pb1 3.1936(6) 2_657 ?
Pb1 I1 3.1846(8) 3_777 ?
Pb1 I2 3.1873(6) 3_777 ?
Pb1 I2 3.1936(6) 4_685 ?
Pb1 I2 3.1936(6) 2_647 ?

loop_
_geom_hbond_atom_site_label_D
_geom_hbond_atom_site_label_H
_geom_hbond_atom_site_label_A
_geom_hbond_distance_DH
_geom_hbond_distance_HA
_geom_hbond_distance_DA
_geom_hbond_angle_DHA
_geom_hbond_site_symmetry_A
N1 H1A I2 0.89 3.03 3.811(13) 148 2_647
N1 H1B I1 0.89 2.74 3.574(11) 156 .
N1 H1C I1 0.89 2.97 3.784(12) 153 4_675

loop_
_geom_torsion_atom_site_label_1
_geom_torsion_atom_site_label_2
_geom_torsion_atom_site_label_3
_geom_torsion_atom_site_label_4
_geom_torsion
_geom_torsion_site_symmetry_1
_geom_torsion_site_symmetry_2
_geom_torsion_site_symmetry_3
_geom_torsion_site_symmetry_4
_geom_torsion_publ_flag
N1 C1 C2 C3 179.4(17) . . . . ?
C1 C2 C3 C4 172(2) . . . . ?
C2 C3 C4 C5 -166(2) . . . . ?
C3 C4 C5 C6 178(2) . . . . ?
C4 C5 C6 C7 179(2) . . . . ?
C5 C6 C7 C8 175(2) . . . . ?
C6 C7 C8 C9 179(2) . . . . ?
C7 C8 C9 C10 179(2) . . . . ?
C8 C9 C10 C11 179(2) . . . . ?
C9 C10 C11 C12 -180(2) . . . . ?
C10 C11 C12 C13 -178(2) . . . . ?
C11 C12 C13 C14 -176(2) . . . . ?
C12 C13 C14 C15 -176(2) . . . . ?
C13 C14 C15 C16 -176(2) . . . . ?
C14 C15 C16 C17 -176(2) . . . . ?
C15 C16 C17 C18 -180(2) . . . . ?
Pb1 I2 Pb1 I1 57.87(8) 2_657 . . 3_777 ?
Pb1 I2 Pb1 I1 -122.13(8) 2_657 . . . ?
Pb1 I2 Pb1 I2 -29.53(9) 2_657 . . 4_685 ?
Pb1 I2 Pb1 I2 150.47(9) 2_657 . . 2_647 ?
